data_7119514
loop_
_publ_author_name
'Liu, Jiangping'
'Jin, Chengzhi'
'Yuan, Bo'
'Liu, Xingguo'
'Chen, Yu'
'Ji, Liangnian'
'Chao, Hui'

_publ_section_title
;
 Selectively lighting up two-photon photodynamic activity in mitochondria
 with AIE-active iridium(iii) complexes.
;
_journal_issue 12
_journal_name_full 'Chemical communications (Cambridge, England)'
_journal_page_first 2052
_journal_page_last 2055
_journal_paper_doi 10.1039/c6cc10015e
_journal_volume 53
_journal_year 2017
_chemical_formula_moiety 'C37 H25 N5'
_chemical_formula_sum 'C37 H25 N5'
_chemical_formula_weight 539.62
_space_group_crystal_system monoclinic
_space_group_IT_number 14
_space_group_name_Hall '-P 2ybc'
_space_group_name_H-M_alt 'P 1 21/c 1'
_symmetry_space_group_name_Hall '-P 2ybc'
_symmetry_space_group_name_H-M 'P 1 21/c 1'
_atom_sites_solution_hydrogens geom
_atom_sites_solution_primary direct
_audit_block_doi 10.5517/ccdc.csd.cc1mg8jw
_audit_creation_date 2016-09-25
_audit_creation_method
;
Olex2 1.2
(compiled 2014.11.28 svn.r3106 for OlexSys, GUI svn.r4959)
;
_audit_update_record
;
2016-09-24 deposited with the CCDC.
2017-01-18 downloaded from the CCDC.
;
_cell_angle_alpha 90
_cell_angle_beta 90.981(4)
_cell_angle_gamma 90
_cell_formula_units_Z 4
_cell_length_a 13.981(2)
_cell_length_b 9.6424(17)
_cell_length_c 20.807(4)
_cell_measurement_reflns_used 21682
_cell_measurement_temperature 293(2)
_cell_measurement_theta_max 27.46
_cell_measurement_theta_min 3.06
_cell_volume 2804.6(8)
_computing_molecular_graphics 'Olex2 (Dolomanov et al., 2009)'
_computing_publication_material 'Olex2 (Dolomanov et al., 2009)'
_computing_structure_refinement 'ShelXL (Sheldrick, 2008)'
_computing_structure_solution 'ShelXT (Sheldrick, 2008)'
_diffrn_ambient_temperature 293(2)
_diffrn_measured_fraction_theta_full 0.998
_diffrn_measured_fraction_theta_max 0.994
_diffrn_measurement_device_type 'multiwire proportional'
_diffrn_measurement_method 'phi and omega scans'
_diffrn_radiation_monochromator graphite
_diffrn_radiation_type MoK\a
_diffrn_radiation_wavelength 0.71073
_diffrn_reflns_av_R_equivalents 0.0534
_diffrn_reflns_av_unetI/netI 0.0564
_diffrn_reflns_Laue_measured_fraction_full 0.998
_diffrn_reflns_Laue_measured_fraction_max 0.994
_diffrn_reflns_limit_h_max 18
_diffrn_reflns_limit_h_min -18
_diffrn_reflns_limit_k_max 12
_diffrn_reflns_limit_k_min -12
_diffrn_reflns_limit_l_max 26
_diffrn_reflns_limit_l_min -26
_diffrn_reflns_number 21045
_diffrn_reflns_point_group_measured_fraction_full 0.998
_diffrn_reflns_point_group_measured_fraction_max 0.994
_diffrn_reflns_theta_full 26.000
_diffrn_reflns_theta_max 27.453
_diffrn_reflns_theta_min 3.213
_diffrn_standards_decay_% 0
_diffrn_standards_interval_count 0
_diffrn_standards_interval_time 0
_diffrn_standards_number 0
_exptl_absorpt_coefficient_mu 0.077
_exptl_absorpt_correction_type none
_exptl_crystal_colour colorless
_exptl_crystal_density_diffrn 1.278
_exptl_crystal_description block
_exptl_crystal_F_000 1128
_exptl_crystal_size_max 0.309
_exptl_crystal_size_mid 0.232
_exptl_crystal_size_min 0.216
_exptl_transmission_factor_max 0.984
_exptl_transmission_factor_min 0.979
_refine_diff_density_max 0.318
_refine_diff_density_min -0.267
_refine_diff_density_rms 0.069
_refine_ls_extinction_method none
_refine_ls_goodness_of_fit_ref 1.017
_refine_ls_hydrogen_treatment constr
_refine_ls_matrix_type full
_refine_ls_number_parameters 379
_refine_ls_number_reflns 6369
_refine_ls_number_restraints 0
_refine_ls_restrained_S_all 1.017
_refine_ls_R_factor_all 0.0789
_refine_ls_R_factor_gt 0.0477
_refine_ls_shift/su_max 0.000
_refine_ls_shift/su_mean 0.000
_refine_ls_structure_factor_coef Fsqd
_refine_ls_weighting_details 'w=1/[\s^2^(Fo^2^)+(0.0966P)^2^] where P=(Fo^2^+2Fc^2^)/3'
_refine_ls_weighting_scheme calc
_refine_ls_wR_factor_gt 0.1293
_refine_ls_wR_factor_ref 0.1625
_reflns_Friedel_coverage 0.000
_reflns_number_gt 4317
_reflns_number_total 6369
_reflns_threshold_expression 'I > 2\s(I)'
_cod_data_source_file c6cc10015e3.cif
_cod_data_source_block a
_cod_depositor_comments 'Adding full bibliography for 7119514--7119515.cif.'
_cod_original_cell_volume 2804.5(9)
_cod_database_code 7119514
_shelx_space_group_comment
;
The symmetry employed for this shelxl refinement is uniquely defined
by the following loop, which should always be used as a source of
symmetry information in preference to the above space-group names.
They are only intended as comments.
;
_olex2_refinement_description
;
1. Fixed Uiso
 At 1.2 times of:
  All C(H) groups
2.a Aromatic/amide H refined with riding coordinates:
 C10(H10), C2(H2), C9(H9), C8(H8), C3(H3), C15(H15), C21(H21), C25(H25),
 C1(H1), C22(H22), C24(H24), C28(H28), C27(H27), C33(H33), C31(H31), C30(H30),
 C16(H16), C18(H18), C29(H29), C35(H35), C19(H19), C34(H34), C37(H37), C17(H17),
  C36(H36)
;
_shelx_shelxl_version_number 2014/7
_olex2_submission_special_instructions 'No special instructions were received'

loop_
_space_group_symop_operation_xyz
'x, y, z'
'-x, y+1/2, -z+1/2'
'-x, -y, -z'
'x, -y-1/2, z-1/2'

loop_
_atom_site_label
_atom_site_type_symbol
_atom_site_fract_x
_atom_site_fract_y
_atom_site_fract_z
_atom_site_U_iso_or_equiv
_atom_site_adp_type
_atom_site_occupancy
_atom_site_site_symmetry_order
_atom_site_calc_flag
_atom_site_refinement_flags_posn
N2 N 0.55942(10) 0.21920(15) 0.05141(7) 0.0344(3) Uani 1 1 d .
N4 N 0.19637(10) -0.01669(15) 0.05925(7) 0.0335(3) Uani 1 1 d .
N1 N 0.41082(11) 0.37033(15) 0.00238(7) 0.0363(4) Uani 1 1 d .
N3 N 0.31666(10) -0.14483(14) 0.10173(7) 0.0293(3) Uani 1 1 d .
C7 C 0.45539(12) 0.02556(17) 0.07981(8) 0.0285(4) Uani 1 1 d .
C6 C 0.35768(12) -0.02305(17) 0.07891(8) 0.0282(4) Uani 1 1 d .
C12 C 0.47071(12) 0.16103(17) 0.05383(8) 0.0297(4) Uani 1 1 d .
C5 C 0.28213(12) 0.05299(17) 0.05337(8) 0.0295(4) Uani 1 1 d .
C11 C 0.39055(12) 0.24318(16) 0.02718(8) 0.0296(4) Uani 1 1 d .
C4 C 0.29607(12) 0.18902(17) 0.02704(8) 0.0299(4) Uani 1 1 d .
C10 C 0.63357(13) 0.14480(19) 0.07320(9) 0.0365(4) Uani 1 1 d .
H10 H 0.6942 0.1841 0.0714 0.044 Uiso 1 1 calc R
C13 C 0.21898(12) -0.13422(17) 0.08922(8) 0.0311(4) Uani 1 1 d .
C20 C 0.14524(12) -0.23461(18) 0.10949(9) 0.0332(4) Uani 1 1 d .
C2 C 0.24246(15) 0.4008(2) -0.02196(9) 0.0415(5) Uani 1 1 d .
H2 H 0.1944 0.4579 -0.0384 0.050 Uiso 1 1 calc R
C9 C 0.62546(12) 0.01095(19) 0.09867(9) 0.0349(4) Uani 1 1 d .
H9 H 0.6795 -0.0371 0.1128 0.042 Uiso 1 1 calc R
C8 C 0.53625(12) -0.04828(17) 0.10243(8) 0.0316(4) Uani 1 1 d .
H8 H 0.5293 -0.1365 0.1198 0.038 Uiso 1 1 calc R
C3 C 0.22098(13) 0.27166(19) 0.00210(9) 0.0362(4) Uani 1 1 d .
H3 H 0.1582 0.2396 0.0019 0.043 Uiso 1 1 calc R
N5 N -0.08058(11) -0.49459(16) 0.17159(9) 0.0436(4) Uani 1 1 d .
C15 C 0.41350(12) -0.35741(17) 0.10811(9) 0.0339(4) Uani 1 1 d .
H15 H 0.4202 -0.3558 0.0637 0.041 Uiso 1 1 calc R
C21 C 0.15943(13) -0.37749(19) 0.11751(11) 0.0410(5) Uani 1 1 d .
H21 H 0.2191 -0.4156 0.1094 0.049 Uiso 1 1 calc R
C14 C 0.36350(11) -0.25323(17) 0.13884(8) 0.0299(4) Uani 1 1 d .
C25 C 0.05371(12) -0.18183(18) 0.12162(9) 0.0361(4) Uani 1 1 d .
H25 H 0.0424 -0.0874 0.1165 0.043 Uiso 1 1 calc R
C1 C 0.33811(15) 0.44467(19) -0.02117(9) 0.0412(5) Uani 1 1 d .
H1 H 0.3516 0.5315 -0.0382 0.049 Uiso 1 1 calc R
C22 C 0.08588(13) -0.46269(19) 0.13724(11) 0.0439(5) Uani 1 1 d .
H22 H 0.0972 -0.5571 0.1425 0.053 Uiso 1 1 calc R
C26 C -0.09175(12) -0.63577(18) 0.15209(10) 0.0352(4) Uani 1 1 d .
C24 C -0.02035(13) -0.26705(19) 0.14109(10) 0.0392(4) Uani 1 1 d .
H24 H -0.0804 -0.2294 0.1486 0.047 Uiso 1 1 calc R
C32 C -0.14955(13) -0.43403(18) 0.21387(9) 0.0363(4) Uani 1 1 d .
C28 C -0.08109(13) -0.8154(2) 0.07112(11) 0.0453(5) Uani 1 1 d .
H28 H -0.0637 -0.8432 0.0301 0.054 Uiso 1 1 calc R
C27 C -0.06688(13) -0.67870(19) 0.09019(10) 0.0402(4) Uani 1 1 d .
H27 H -0.0407 -0.6153 0.0617 0.048 Uiso 1 1 calc R
C33 C -0.11929(15) -0.3804(2) 0.27298(10) 0.0438(5) Uani 1 1 d .
H33 H -0.0553 -0.3869 0.2855 0.053 Uiso 1 1 calc R
C31 C -0.13018(13) -0.7329(2) 0.19419(10) 0.0400(4) Uani 1 1 d .
H31 H -0.1458 -0.7067 0.2357 0.048 Uiso 1 1 calc R
C30 C -0.14509(13) -0.8691(2) 0.17413(11) 0.0452(5) Uani 1 1 d .
H30 H -0.1716 -0.9329 0.2022 0.054 Uiso 1 1 calc R
C16 C 0.45363(13) -0.4647(2) 0.14455(11) 0.0440(5) Uani 1 1 d .
H16 H 0.4873 -0.5353 0.1246 0.053 Uiso 1 1 calc R
C23 C -0.00520(13) -0.40945(18) 0.14948(10) 0.0376(4) Uani 1 1 d .
C18 C 0.39569(17) -0.3584(3) 0.24124(11) 0.0567(6) Uani 1 1 d .
H18 H 0.3910 -0.3585 0.2858 0.068 Uiso 1 1 calc R
C29 C -0.12094(13) -0.9107(2) 0.11272(11) 0.0462(5) Uani 1 1 d .
H29 H -0.1314 -1.0017 0.0996 0.055 Uiso 1 1 calc R
C35 C -0.27852(18) -0.3050(2) 0.29516(12) 0.0561(6) Uani 1 1 d .
H35 H -0.3214 -0.2611 0.3221 0.067 Uiso 1 1 calc R
C19 C 0.35522(14) -0.2510(2) 0.20564(9) 0.0425(5) Uani 1 1 d .
H19 H 0.3232 -0.1790 0.2258 0.051 Uiso 1 1 calc R
C34 C -0.18405(17) -0.3176(2) 0.31310(11) 0.0522(6) Uani 1 1 d .
H34 H -0.1633 -0.2834 0.3528 0.063 Uiso 1 1 calc R
C37 C -0.24524(14) -0.4243(2) 0.19617(10) 0.0472(5) Uani 1 1 d .
H37 H -0.2667 -0.4618 0.1574 0.057 Uiso 1 1 calc R
C17 C 0.44315(16) -0.4655(2) 0.21073(12) 0.0542(6) Uani 1 1 d .
H17 H 0.4682 -0.5386 0.2349 0.065 Uiso 1 1 calc R
C36 C -0.30940(16) -0.3581(3) 0.23660(12) 0.0595(6) Uani 1 1 d .
H36 H -0.3733 -0.3497 0.2241 0.071 Uiso 1 1 calc R

loop_
_atom_site_aniso_label
_atom_site_aniso_U_11
_atom_site_aniso_U_22
_atom_site_aniso_U_33
_atom_site_aniso_U_23
_atom_site_aniso_U_13
_atom_site_aniso_U_12
N2 0.0328(8) 0.0386(8) 0.0320(8) 0.0000(6) 0.0056(6) -0.0073(6)
N4 0.0305(7) 0.0342(7) 0.0359(8) 0.0016(6) 0.0056(6) -0.0017(6)
N1 0.0451(9) 0.0318(7) 0.0321(8) 0.0027(6) 0.0071(7) -0.0054(7)
N3 0.0267(7) 0.0290(7) 0.0322(8) 0.0023(6) 0.0055(6) -0.0010(6)
C7 0.0309(8) 0.0324(8) 0.0223(8) -0.0045(6) 0.0071(7) -0.0043(7)
C6 0.0298(8) 0.0291(8) 0.0260(8) -0.0003(7) 0.0067(7) -0.0018(7)
C12 0.0331(9) 0.0321(8) 0.0241(8) -0.0031(7) 0.0063(7) -0.0044(7)
C5 0.0294(8) 0.0328(8) 0.0265(9) -0.0008(7) 0.0053(7) -0.0026(7)
C11 0.0374(9) 0.0276(8) 0.0241(9) -0.0021(6) 0.0070(7) -0.0021(7)
C4 0.0344(9) 0.0311(8) 0.0245(8) -0.0009(7) 0.0057(7) 0.0009(7)
C10 0.0299(8) 0.0457(10) 0.0342(10) -0.0012(8) 0.0049(7) -0.0090(8)
C13 0.0282(8) 0.0311(8) 0.0341(9) -0.0014(7) 0.0054(7) 0.0003(7)
C20 0.0295(8) 0.0327(8) 0.0375(10) 0.0015(7) 0.0034(7) -0.0036(7)
C2 0.0482(11) 0.0417(10) 0.0349(10) 0.0079(8) 0.0029(9) 0.0102(9)
C9 0.0287(8) 0.0408(9) 0.0351(10) -0.0033(8) -0.0004(7) -0.0008(7)
C8 0.0338(9) 0.0327(8) 0.0283(9) -0.0012(7) 0.0039(7) -0.0023(7)
C3 0.0367(9) 0.0396(9) 0.0324(10) 0.0030(8) 0.0054(8) 0.0019(8)
N5 0.0370(8) 0.0348(8) 0.0596(11) -0.0049(7) 0.0186(8) -0.0077(6)
C15 0.0323(9) 0.0324(8) 0.0372(10) -0.0012(7) 0.0051(8) -0.0038(7)
C21 0.0299(9) 0.0330(9) 0.0604(13) -0.0011(9) 0.0111(9) 0.0002(7)
C14 0.0269(8) 0.0306(8) 0.0325(9) 0.0038(7) 0.0053(7) -0.0040(7)
C25 0.0318(9) 0.0315(8) 0.0450(11) 0.0057(8) 0.0050(8) 0.0015(7)
C1 0.0556(12) 0.0335(9) 0.0345(10) 0.0063(8) 0.0058(9) 0.0006(9)
C22 0.0347(10) 0.0299(9) 0.0674(14) 0.0024(9) 0.0104(9) -0.0009(8)
C26 0.0253(8) 0.0343(9) 0.0462(11) 0.0036(8) 0.0039(8) -0.0022(7)
C24 0.0278(8) 0.0376(9) 0.0526(12) 0.0021(8) 0.0095(8) 0.0017(7)
C32 0.0349(9) 0.0354(9) 0.0390(10) 0.0038(8) 0.0107(8) -0.0046(7)
C28 0.0317(9) 0.0481(11) 0.0561(13) -0.0080(10) -0.0018(9) 0.0053(8)
C27 0.0332(9) 0.0397(9) 0.0479(12) 0.0056(9) 0.0059(8) 0.0020(8)
C33 0.0390(10) 0.0494(11) 0.0429(11) 0.0056(9) 0.0003(9) -0.0129(9)
C31 0.0323(9) 0.0438(10) 0.0441(11) 0.0056(8) 0.0019(8) -0.0059(8)
C30 0.0329(10) 0.0377(9) 0.0647(14) 0.0140(10) -0.0041(10) -0.0053(8)
C16 0.0346(10) 0.0344(9) 0.0630(14) 0.0039(9) -0.0026(9) 0.0020(8)
C23 0.0321(9) 0.0331(9) 0.0480(11) 0.0019(8) 0.0090(8) -0.0057(7)
C18 0.0593(14) 0.0742(15) 0.0366(12) 0.0181(11) 0.0033(10) 0.0017(12)
C29 0.0295(9) 0.0348(9) 0.0740(16) -0.0030(10) -0.0078(10) 0.0007(8)
C35 0.0676(15) 0.0503(12) 0.0514(14) 0.0014(10) 0.0280(11) 0.0033(11)
C19 0.0444(11) 0.0490(11) 0.0346(10) 0.0027(8) 0.0102(8) 0.0009(9)
C34 0.0693(15) 0.0488(11) 0.0389(12) -0.0037(9) 0.0139(11) -0.0191(11)
C37 0.0370(10) 0.0686(13) 0.0361(11) 0.0007(10) 0.0012(8) -0.0060(10)
C17 0.0517(13) 0.0511(12) 0.0597(15) 0.0244(11) -0.0036(11) 0.0028(10)
C36 0.0363(11) 0.0843(17) 0.0583(15) 0.0157(13) 0.0131(10) 0.0100(11)

loop_
_atom_type_symbol
_atom_type_description
_atom_type_scat_dispersion_real
_atom_type_scat_dispersion_imag
_atom_type_scat_source
C C 0.0033 0.0016 'International Tables Vol C Tables 4.2.6.8 and 6.1.1.4'
H H 0.0000 0.0000 'International Tables Vol C Tables 4.2.6.8 and 6.1.1.4'
N N 0.0061 0.0033 'International Tables Vol C Tables 4.2.6.8 and 6.1.1.4'

loop_
_geom_angle_atom_site_label_1
_geom_angle_atom_site_label_2
_geom_angle_atom_site_label_3
_geom_angle
C10 N2 C12 117.94(15)
C13 N4 C5 104.86(14)
C1 N1 C11 117.51(16)
C6 N3 C14 127.19(14)
C13 N3 C6 106.44(13)
C13 N3 C14 125.91(13)
C12 C7 C6 116.04(15)
C8 C7 C6 126.39(15)
C8 C7 C12 117.56(15)
N3 C6 C7 131.58(15)
C5 C6 N3 105.15(14)
C5 C6 C7 123.26(15)
N2 C12 C7 122.12(15)
N2 C12 C11 116.86(15)
C7 C12 C11 121.01(15)
N4 C5 C6 111.47(15)
N4 C5 C4 126.98(14)
C6 C5 C4 121.51(15)
N1 C11 C12 117.70(15)
N1 C11 C4 121.99(15)
C4 C11 C12 120.30(14)
C11 C4 C5 117.87(14)
C3 C4 C5 123.48(15)
C3 C4 C11 118.65(15)
N2 C10 H10 118.1
N2 C10 C9 123.84(16)
C9 C10 H10 118.1
N4 C13 N3 112.07(14)
N4 C13 C20 122.00(15)
N3 C13 C20 125.83(14)
C21 C20 C13 125.36(16)
C21 C20 C25 117.55(16)
C25 C20 C13 117.09(15)
C3 C2 H2 120.6
C3 C2 C1 118.86(17)
C1 C2 H2 120.6
C10 C9 H9 120.5
C8 C9 C10 118.92(16)
C8 C9 H9 120.5
C7 C8 H8 120.2
C9 C8 C7 119.61(16)
C9 C8 H8 120.2
C4 C3 H3 120.7
C2 C3 C4 118.63(17)
C2 C3 H3 120.7
C26 N5 C32 119.27(14)
C23 N5 C26 122.52(15)
C23 N5 C32 118.18(15)
C14 C15 H15 120.4
C14 C15 C16 119.21(18)
C16 C15 H15 120.4
C20 C21 H21 119.5
C22 C21 C20 120.96(17)
C22 C21 H21 119.5
C15 C14 N3 120.24(16)
C15 C14 C19 121.40(16)
C19 C14 N3 118.34(16)
C20 C25 H25 119.2
C24 C25 C20 121.65(16)
C24 C25 H25 119.2
N1 C1 C2 124.33(17)
N1 C1 H1 117.8
C2 C1 H1 117.8
C21 C22 H22 119.4
C21 C22 C23 121.25(17)
C23 C22 H22 119.4
C27 C26 N5 120.97(17)
C31 C26 N5 120.18(18)
C31 C26 C27 118.83(17)
C25 C24 H24 119.8
C25 C24 C23 120.34(17)
C23 C24 H24 119.8
C33 C32 N5 119.57(17)
C37 C32 N5 121.26(17)
C37 C32 C33 119.15(18)
C27 C28 H28 119.8
C29 C28 H28 119.8
C29 C28 C27 120.5(2)
C26 C27 H27 119.8
C28 C27 C26 120.37(18)
C28 C27 H27 119.8
C32 C33 H33 119.9
C34 C33 C32 120.25(19)
C34 C33 H33 119.9
C26 C31 H31 119.9
C30 C31 C26 120.1(2)
C30 C31 H31 119.9
C31 C30 H30 119.6
C29 C30 C31 120.77(19)
C29 C30 H30 119.6
C15 C16 H16 120.1
C17 C16 C15 119.71(19)
C17 C16 H16 120.1
C22 C23 N5 121.98(16)
C24 C23 N5 119.75(16)
C24 C23 C22 118.24(16)
C19 C18 H18 119.8
C17 C18 H18 119.8
C17 C18 C19 120.3(2)
C28 C29 C30 119.39(19)
C28 C29 H29 120.3
C30 C29 H29 120.3
C34 C35 H35 120.3
C34 C35 C36 119.4(2)
C36 C35 H35 120.3
C14 C19 H19 120.7
C18 C19 C14 118.7(2)
C18 C19 H19 120.7
C33 C34 H34 119.6
C35 C34 C33 120.8(2)
C35 C34 H34 119.6
C32 C37 H37 120.0
C32 C37 C36 119.9(2)
C36 C37 H37 120.0
C16 C17 H17 119.7
C18 C17 C16 120.63(19)
C18 C17 H17 119.7
C35 C36 C37 120.4(2)
C35 C36 H36 119.8
C37 C36 H36 119.8

loop_
_geom_bond_atom_site_label_1
_geom_bond_atom_site_label_2
_geom_bond_distance
N2 C12 1.363(2)
N2 C10 1.334(2)
N4 C5 1.382(2)
N4 C13 1.329(2)
N1 C11 1.362(2)
N1 C1 1.330(2)
N3 C6 1.394(2)
N3 C13 1.390(2)
N3 C14 1.449(2)
C7 C6 1.444(2)
C7 C12 1.431(2)
C7 C8 1.410(2)
C6 C5 1.384(2)
C12 C11 1.473(2)
C5 C4 1.436(2)
C11 C4 1.420(2)
C4 C3 1.410(2)
C10 H10 0.9300
C10 C9 1.400(3)
C13 C20 1.481(2)
C20 C21 1.401(2)
C20 C25 1.404(2)
C2 H2 0.9300
C2 C3 1.377(3)
C2 C1 1.403(3)
C9 H9 0.9300
C9 C8 1.375(2)
C8 H8 0.9300
C3 H3 0.9300
N5 C26 1.428(2)
N5 C32 1.440(2)
N5 C23 1.419(2)
C15 H15 0.9300
C15 C14 1.386(2)
C15 C16 1.395(3)
C21 H21 0.9300
C21 C22 1.384(3)
C14 C19 1.397(3)
C25 H25 0.9300
C25 C24 1.388(3)
C1 H1 0.9300
C22 H22 0.9300
C22 C23 1.400(3)
C26 C27 1.402(3)
C26 C31 1.396(3)
C24 H24 0.9300
C24 C23 1.400(3)
C32 C33 1.393(3)
C32 C37 1.385(3)
C28 H28 0.9300
C28 C27 1.390(3)
C28 C29 1.385(3)
C27 H27 0.9300
C33 H33 0.9300
C33 C34 1.382(3)
C31 H31 0.9300
C31 C30 1.392(3)
C30 H30 0.9300
C30 C29 1.387(3)
C16 H16 0.9300
C16 C17 1.387(3)
C18 H18 0.9300
C18 C19 1.388(3)
C18 C17 1.387(3)
C29 H29 0.9300
C35 H35 0.9300
C35 C34 1.372(3)
C35 C36 1.384(3)
C19 H19 0.9300
C34 H34 0.9300
C37 H37 0.9300
C37 C36 1.395(3)
C17 H17 0.9300
C36 H36 0.9300

loop_
_geom_torsion_atom_site_label_1
_geom_torsion_atom_site_label_2
_geom_torsion_atom_site_label_3
_geom_torsion_atom_site_label_4
_geom_torsion
N2 C12 C11 N1 -0.1(2)
N2 C12 C11 C4 179.09(15)
N2 C10 C9 C8 -0.7(3)
N4 C5 C4 C11 178.25(16)
N4 C5 C4 C3 -0.8(3)
N4 C13 C20 C21 153.59(19)
N4 C13 C20 C25 -26.4(3)
N1 C11 C4 C5 179.02(16)
N1 C11 C4 C3 -1.9(2)
N3 C6 C5 N4 -0.18(19)
N3 C6 C5 C4 177.64(15)
N3 C13 C20 C21 -30.5(3)
N3 C13 C20 C25 149.55(18)
N3 C14 C19 C18 176.72(17)
C7 C6 C5 N4 -179.36(15)
C7 C6 C5 C4 -1.5(3)
C7 C12 C11 N1 -178.99(15)
C7 C12 C11 C4 0.2(2)
C6 N3 C13 N4 1.28(19)
C6 N3 C13 C20 -175.01(16)
C6 N3 C14 C15 -84.6(2)
C6 N3 C14 C19 96.6(2)
C6 C7 C12 N2 -179.65(15)
C6 C7 C12 C11 -0.8(2)
C6 C7 C8 C9 178.41(16)
C6 C5 C4 C11 0.8(2)
C6 C5 C4 C3 -178.26(17)
C12 N2 C10 C9 -0.3(3)
C12 C7 C6 N3 -177.42(17)
C12 C7 C6 C5 1.5(2)
C12 C7 C8 C9 -0.2(2)
C12 C11 C4 C5 -0.1(2)
C12 C11 C4 C3 178.95(15)
C5 N4 C13 N3 -1.36(19)
C5 N4 C13 C20 175.10(16)
C5 C4 C3 C2 179.96(17)
C11 N1 C1 C2 0.1(3)
C11 C4 C3 C2 0.9(3)
C10 N2 C12 C7 1.2(2)
C10 N2 C12 C11 -177.71(15)
C10 C9 C8 C7 1.0(3)
C13 N4 C5 C6 0.94(19)
C13 N4 C5 C4 -176.73(17)
C13 N3 C6 C7 178.45(17)
C13 N3 C6 C5 -0.62(18)
C13 N3 C14 C15 104.3(2)
C13 N3 C14 C19 -74.4(2)
C13 C20 C21 C22 179.42(19)
C13 C20 C25 C24 -179.76(18)
C20 C21 C22 C23 0.4(3)
C20 C25 C24 C23 0.3(3)
C8 C7 C6 N3 4.0(3)
C8 C7 C6 C5 -177.11(16)
C8 C7 C12 N2 -0.9(2)
C8 C7 C12 C11 177.92(15)
C3 C2 C1 N1 -1.1(3)
N5 C26 C27 C28 -177.85(16)
N5 C26 C31 C30 177.07(16)
N5 C32 C33 C34 177.72(17)
N5 C32 C37 C36 -176.41(19)
C15 C14 C19 C18 -2.0(3)
C15 C16 C17 C18 -2.0(3)
C21 C20 C25 C24 0.2(3)
C21 C22 C23 N5 -178.1(2)
C21 C22 C23 C24 0.1(3)
C14 N3 C6 C7 6.0(3)
C14 N3 C6 C5 -173.08(15)
C14 N3 C13 N4 173.87(15)
C14 N3 C13 C20 -2.4(3)
C14 C15 C16 C17 -0.1(3)
C25 C20 C21 C22 -0.6(3)
C25 C24 C23 N5 177.77(18)
C25 C24 C23 C22 -0.5(3)
C1 N1 C11 C12 -179.47(16)
C1 N1 C11 C4 1.3(2)
C1 C2 C3 C4 0.5(3)
C26 N5 C32 C33 121.23(19)
C26 N5 C32 C37 -60.7(3)
C26 N5 C23 C22 -34.4(3)
C26 N5 C23 C24 147.46(19)
C26 C31 C30 C29 0.9(3)
C32 N5 C26 C27 144.43(18)
C32 N5 C26 C31 -33.9(3)
C32 N5 C23 C22 147.4(2)
C32 N5 C23 C24 -30.8(3)
C32 C33 C34 C35 -1.0(3)
C32 C37 C36 C35 -1.6(3)
C27 C26 C31 C30 -1.3(3)
C27 C28 C29 C30 -1.1(3)
C33 C32 C37 C36 1.7(3)
C31 C26 C27 C28 0.5(3)
C31 C30 C29 C28 0.3(3)
C16 C15 C14 N3 -176.59(15)
C16 C15 C14 C19 2.2(3)
C23 N5 C26 C27 -33.8(3)
C23 N5 C26 C31 147.87(18)
C23 N5 C32 C33 -60.5(2)
C23 N5 C32 C37 117.6(2)
C29 C28 C27 C26 0.7(3)
C19 C18 C17 C16 2.1(3)
C34 C35 C36 C37 0.2(3)
C37 C32 C33 C34 -0.4(3)
C17 C18 C19 C14 -0.1(3)
C36 C35 C34 C33 1.1(3)
